data_4031311
loop_
_publ_author_name
'Thomson, Paul F.'
'Parrish, Damon'
'Pradhan, Padmanava'
'Lakshman, Mahesh K.'

_publ_section_title
;
 Modular, Metal-Catalyzed Cycloisomerization Approach to Angularly Fused
 Polycyclic Aromatic Hydrocarbons and Their Oxidized Derivatives.
;
_journal_issue 15
_journal_name_full 'The Journal of organic chemistry'
_journal_page_first 7435
_journal_page_last 7446
_journal_paper_doi 10.1021/acs.joc.5b00931
_journal_volume 80
_journal_year 2015
_chemical_formula_moiety 'C19 H14'
_chemical_formula_sum 'C19 H14'
_chemical_formula_weight 242.30
_chemical_name_systematic
; 
 5-methylbenzo[c]phenanthrene
;
_space_group_IT_number 19
_symmetry_cell_setting orthorhombic
_symmetry_space_group_name_Hall 'P 2ac 2ab'
_symmetry_space_group_name_H-M 'P 21 21 21'
_atom_sites_solution_hydrogens geom
_atom_sites_solution_primary direct
_atom_sites_solution_secondary difmap
_audit_creation_date 2011-11-01
_audit_creation_method 'from SHELXTL CIF, local template and enCIFer'
_cell_angle_alpha 90.00
_cell_angle_beta 90.00
_cell_angle_gamma 90.00
_cell_formula_units_Z 4
_cell_length_a 5.8248(2)
_cell_length_b 14.0599(4)
_cell_length_c 14.9651(5)
_cell_measurement_temperature 296(2)
_cell_volume 1225.58(7)
_computing_cell_refinement 'Bruker PROTEUM v2009.7-0 (Bruker, 2009)'
_computing_data_collection 'Bruker PROTEUM v2009.7-0 (Bruker, 2009)'
_computing_data_reduction
;
Bruker SAINT v7.66A (Bruker, 2009), Bruker XPREP v2008/2 (Bruker, 2008)
;
_computing_molecular_graphics 'Bruker SHELXTL v2008/4 (Bruker, 2008)'
_computing_publication_material 'Bruker SHELXTL v2008/4 (Bruker, 2008)'
_computing_structure_refinement 'Bruker SHELXTL v2008/4 (Bruker, 2008)'
_computing_structure_solution 'Bruker SHELXTL v2008/4 (Bruker, 2008)'
_diffrn_ambient_temperature 296(2)
_diffrn_measured_fraction_theta_full 0.977
_diffrn_measured_fraction_theta_max 0.977
_diffrn_measurement_device 'Bruker PLATINUM 135 CCD'
_diffrn_measurement_method '\w scans'
_diffrn_radiation_monochromator 'Helios optics'
_diffrn_radiation_source 'rotating anode'
_diffrn_radiation_type CuK\a
_diffrn_radiation_wavelength 1.54178
_diffrn_reflns_av_R_equivalents 0.0365
_diffrn_reflns_av_sigmaI/netI 0.0282
_diffrn_reflns_limit_h_max 6
_diffrn_reflns_limit_h_min -6
_diffrn_reflns_limit_k_max 16
_diffrn_reflns_limit_k_min -16
_diffrn_reflns_limit_l_max 15
_diffrn_reflns_limit_l_min -17
_diffrn_reflns_number 6718
_diffrn_reflns_theta_full 68.48
_diffrn_reflns_theta_max 68.48
_diffrn_reflns_theta_min 4.31
_exptl_absorpt_coefficient_mu 0.560
_exptl_absorpt_correction_T_max 0.9358
_exptl_absorpt_correction_T_min 0.9058
_exptl_absorpt_correction_type multi-scan
_exptl_absorpt_process_details 'SADABS v2008/1 (Bruker, 2008)'
_exptl_crystal_colour colorless
_exptl_crystal_density_diffrn 1.313
_exptl_crystal_density_method 'not measured'
_exptl_crystal_description block
_exptl_crystal_F_000 512
_exptl_crystal_size_max 0.18
_exptl_crystal_size_mid 0.17
_exptl_crystal_size_min 0.12
_refine_diff_density_max 0.143
_refine_diff_density_min -0.161
_refine_diff_density_rms 0.036
_refine_ls_abs_structure_details 'Flack H D (1983), Acta Cryst. A39, 876-881'
_refine_ls_abs_structure_Flack -0.3(16)
_refine_ls_extinction_coef 0.0045(6)
_refine_ls_extinction_expression Fc^*^=kFc[1+0.001xFc^2^\l^3^/sin(2\q)]^-1/4^
_refine_ls_extinction_method SHELXL
_refine_ls_goodness_of_fit_ref 1.101
_refine_ls_hydrogen_treatment constr
_refine_ls_matrix_type full
_refine_ls_number_parameters 174
_refine_ls_number_reflns 2103
_refine_ls_number_restraints 0
_refine_ls_restrained_S_all 1.101
_refine_ls_R_factor_all 0.0294
_refine_ls_R_factor_gt 0.0291
_refine_ls_shift/su_max 0.001
_refine_ls_shift/su_mean 0.000
_refine_ls_structure_factor_coef Fsqd
_refine_ls_weighting_details 'calc w=1/[\s^2^(Fo^2^)+(0.0410P)^2^+0.1962P] where P=(Fo^2^+2Fc^2^)/3'
_refine_ls_weighting_scheme calc
_refine_ls_wR_factor_gt 0.0762
_refine_ls_wR_factor_ref 0.0766
_reflns_number_gt 2079
_reflns_number_total 2103
_reflns_threshold_expression I>2\s(I)
_cod_data_source_file jo5b00931_si_005.cif
_cod_data_source_block lak016
_cod_depositor_comments
;
The following automatic conversions were performed:

'_symmetry_cell_setting' value 'Orthorhombic' changed to
'orthorhombic' according to
/usr/data/users/saulius/crontab/automatic-downloads/rss-feeds/ACS/lib/dictionaries/cif_core.dic
dictionary named 'cif_core.dic' version 2.4.2 from 2011-04-26.

Automatic conversion script
Id: cif_fix_values 3271 2015-04-21 07:52:19Z andrius 

 Adding full bibliography for 4031309--4031313.cif.
;
_cod_original_sg_symbol_H-M P2(1)2(1)2(1)
_cod_database_code 4031311

loop_
_symmetry_equiv_pos_as_xyz
'x, y, z'
'x+1/2, -y+1/2, -z'
'-x, y+1/2, -z+1/2'
'-x+1/2, -y, z+1/2'

loop_
_atom_site_label
_atom_site_type_symbol
_atom_site_fract_x
_atom_site_fract_y
_atom_site_fract_z
_atom_site_U_iso_or_equiv
_atom_site_adp_type
_atom_site_occupancy
_atom_site_symmetry_multiplicity
_atom_site_calc_flag
_atom_site_refinement_flags
C1 C 0.2779(2) 0.62221(9) 1.07990(8) 0.0201(3) Uani 1 1 d .
C2 C 0.0967(2) 0.58209(8) 1.12257(8) 0.0205(3) Uani 1 1 d .
H2 H 0.0718 0.5972 1.1823 0.025 Uiso 1 1 calc R
C3 C -0.0574(2) 0.51766(9) 1.07971(8) 0.0200(3) Uani 1 1 d .
C4 C -0.2450(2) 0.47956(9) 1.12955(8) 0.0228(3) Uani 1 1 d .
H4 H -0.2594 0.4946 1.1898 0.027 Uiso 1 1 calc R
C5 C -0.4021(2) 0.42204(9) 1.09085(9) 0.0229(3) Uani 1 1 d .
H5 H -0.5312 0.4034 1.1229 0.028 Uiso 1 1 calc R
C6 C -0.3715(2) 0.38974(8) 1.00127(8) 0.0205(3) Uani 1 1 d .
C7 C -0.5270(2) 0.32417(9) 0.96328(9) 0.0231(3) Uani 1 1 d .
H7 H -0.6599 0.3084 0.9943 0.028 Uiso 1 1 calc R
C8 C -0.4867(2) 0.28328(9) 0.88186(9) 0.0241(3) Uani 1 1 d .
H8 H -0.5935 0.2422 0.8565 0.029 Uiso 1 1 calc R
C9 C -0.2808(2) 0.30455(9) 0.83725(8) 0.0235(3) Uani 1 1 d .
H9 H -0.2468 0.2739 0.7838 0.028 Uiso 1 1 calc R
C10 C -0.1293(2) 0.36966(8) 0.87127(8) 0.0207(3) Uani 1 1 d .
H10 H 0.0068 0.3815 0.8407 0.025 Uiso 1 1 calc R
C11 C -0.1746(2) 0.41957(8) 0.95201(8) 0.0188(3) Uani 1 1 d .
C12 C -0.0282(2) 0.49334(8) 0.98904(8) 0.0189(3) Uani 1 1 d .
C13 C 0.1460(2) 0.54527(8) 0.93907(8) 0.0181(3) Uani 1 1 d .
C14 C 0.1589(2) 0.54553(8) 0.84452(8) 0.0202(3) Uani 1 1 d .
H14 H 0.0458 0.5143 0.8119 0.024 Uiso 1 1 calc R
C15 C 0.3331(2) 0.59051(8) 0.79959(8) 0.0223(3) Uani 1 1 d .
H15 H 0.3383 0.5881 0.7375 0.027 Uiso 1 1 calc R
C16 C 0.5027(2) 0.63995(9) 0.84647(8) 0.0245(3) Uani 1 1 d .
H16 H 0.6264 0.6667 0.8163 0.029 Uiso 1 1 calc R
C17 C 0.4846(2) 0.64852(8) 0.93746(8) 0.0223(3) Uani 1 1 d .
H17 H 0.5934 0.6842 0.9682 0.027 Uiso 1 1 calc R
C18 C 0.3053(2) 0.60461(8) 0.98573(8) 0.0188(3) Uani 1 1 d .
C19 C 0.4425(2) 0.68630(9) 1.12866(8) 0.0234(3) Uani 1 1 d .
H19A H 0.3979 0.6908 1.1903 0.035 Uiso 1 1 calc R
H19B H 0.4397 0.7484 1.1021 0.035 Uiso 1 1 calc R
H19C H 0.5948 0.6606 1.1247 0.035 Uiso 1 1 calc R

loop_
_atom_site_aniso_label
_atom_site_aniso_U_11
_atom_site_aniso_U_22
_atom_site_aniso_U_33
_atom_site_aniso_U_23
_atom_site_aniso_U_13
_atom_site_aniso_U_12
C1 0.0231(6) 0.0156(5) 0.0216(6) -0.0008(5) -0.0030(5) 0.0059(5)
C2 0.0257(7) 0.0183(6) 0.0177(6) -0.0011(4) -0.0006(5) 0.0061(5)
C3 0.0214(7) 0.0172(5) 0.0213(6) 0.0023(5) 0.0004(5) 0.0052(5)
C4 0.0265(7) 0.0215(6) 0.0205(6) 0.0008(5) 0.0039(5) 0.0053(5)
C5 0.0202(6) 0.0208(6) 0.0278(6) 0.0049(5) 0.0058(5) 0.0038(5)
C6 0.0198(6) 0.0163(5) 0.0254(6) 0.0040(5) -0.0002(5) 0.0036(5)
C7 0.0172(6) 0.0211(6) 0.0309(6) 0.0066(5) 0.0001(6) 0.0006(5)
C8 0.0235(7) 0.0207(6) 0.0281(6) 0.0027(5) -0.0048(5) -0.0052(5)
C9 0.0287(7) 0.0207(6) 0.0212(6) 0.0003(5) -0.0008(5) -0.0025(5)
C10 0.0218(6) 0.0191(6) 0.0212(6) 0.0028(5) 0.0012(5) -0.0013(5)
C11 0.0181(6) 0.0170(5) 0.0211(6) 0.0041(4) -0.0014(5) 0.0021(5)
C12 0.0181(6) 0.0159(5) 0.0227(6) 0.0016(5) -0.0012(5) 0.0038(5)
C13 0.0181(6) 0.0141(5) 0.0220(6) 0.0009(4) -0.0011(5) 0.0022(5)
C14 0.0220(6) 0.0157(5) 0.0228(6) -0.0001(4) -0.0033(5) -0.0014(5)
C15 0.0287(7) 0.0195(6) 0.0186(6) 0.0005(4) 0.0000(5) 0.0001(6)
C16 0.0250(7) 0.0218(6) 0.0266(6) 0.0029(5) 0.0023(5) -0.0049(6)
C17 0.0221(7) 0.0189(6) 0.0260(6) -0.0012(5) -0.0039(5) -0.0032(5)
C18 0.0197(6) 0.0148(6) 0.0219(6) 0.0013(5) -0.0026(5) 0.0028(5)
C19 0.0255(6) 0.0215(6) 0.0230(6) -0.0027(5) -0.0032(5) 0.0036(5)

loop_
_atom_type_symbol
_atom_type_description
_atom_type_scat_dispersion_real
_atom_type_scat_dispersion_imag
_atom_type_scat_source
C C 0.0181 0.0091 'International Tables Vol C Tables 4.2.6.8 and 6.1.1.4'
H H 0.0000 0.0000 'International Tables Vol C Tables 4.2.6.8 and 6.1.1.4'

loop_
_geom_angle_atom_site_label_1
_geom_angle_atom_site_label_2
_geom_angle_atom_site_label_3
_geom_angle
C2 C1 C18 118.39(12)
C2 C1 C19 121.10(11)
C18 C1 C19 120.48(11)
C1 C2 C3 122.80(11)
C1 C2 H2 118.6
C3 C2 H2 118.6
C12 C3 C4 120.30(12)
C12 C3 C2 120.70(11)
C4 C3 C2 119.00(11)
C5 C4 C3 121.26(11)
C5 C4 H4 119.4
C3 C4 H4 119.4
C4 C5 C6 120.56(12)
C4 C5 H5 119.7
C6 C5 H5 119.7
C7 C6 C11 119.97(11)
C7 C6 C5 120.41(11)
C11 C6 C5 119.51(11)
C8 C7 C6 121.55(12)
C8 C7 H7 119.2
C6 C7 H7 119.2
C7 C8 C9 118.72(12)
C7 C8 H8 120.6
C9 C8 H8 120.6
C10 C9 C8 121.04(11)
C10 C9 H9 119.5
C8 C9 H9 119.5
C9 C10 C11 121.75(12)
C9 C10 H10 119.1
C11 C10 H10 119.1
C10 C11 C6 116.30(11)
C10 C11 C12 124.59(11)
C6 C11 C12 119.00(11)
C3 C12 C11 118.01(11)
C3 C12 C13 117.18(11)
C11 C12 C13 124.81(10)
C14 C13 C18 116.86(11)
C14 C13 C12 123.43(11)
C18 C13 C12 119.58(10)
C15 C14 C13 122.00(11)
C15 C14 H14 119.0
C13 C14 H14 119.0
C14 C15 C16 120.42(11)
C14 C15 H15 119.8
C16 C15 H15 119.8
C17 C16 C15 119.22(12)
C17 C16 H16 120.4
C15 C16 H16 120.4
C16 C17 C18 121.76(12)
C16 C17 H17 119.1
C18 C17 H17 119.1
C17 C18 C13 119.03(10)
C17 C18 C1 120.49(11)
C13 C18 C1 120.43(11)
C1 C19 H19A 109.5
C1 C19 H19B 109.5
H19A C19 H19B 109.5
C1 C19 H19C 109.5
H19A C19 H19C 109.5
H19B C19 H19C 109.5

loop_
_geom_bond_atom_site_label_1
_geom_bond_atom_site_label_2
_geom_bond_distance
C1 C2 1.3565(18)
C1 C18 1.4397(17)
C1 C19 1.5043(18)
C2 C3 1.4276(18)
C2 H2 0.9300
C3 C12 1.4095(16)
C3 C4 1.4271(18)
C4 C5 1.3516(19)
C4 H4 0.9300
C5 C6 1.4267(18)
C5 H5 0.9300
C6 C7 1.4118(17)
C6 C11 1.4263(17)
C7 C8 1.3676(19)
C7 H7 0.9300
C8 C9 1.4045(18)
C8 H8 0.9300
C9 C10 1.3696(17)
C9 H9 0.9300
C10 C11 1.4220(17)
C10 H10 0.9300
C11 C12 1.4526(17)
C12 C13 1.4568(17)
C13 C14 1.4169(16)
C13 C18 1.4298(16)
C14 C15 1.3716(18)
C14 H14 0.9300
C15 C16 1.3972(18)
C15 H15 0.9300
C16 C17 1.3710(17)
C16 H16 0.9300
C17 C18 1.4122(18)
C17 H17 0.9300
C19 H19A 0.9600
C19 H19B 0.9600
C19 H19C 0.9600

loop_
_geom_torsion_atom_site_label_1
_geom_torsion_atom_site_label_2
_geom_torsion_atom_site_label_3
_geom_torsion_atom_site_label_4
_geom_torsion
C18 C1 C2 C3 4.85(17)
C19 C1 C2 C3 -177.19(11)
C1 C2 C3 C12 -0.66(18)
C1 C2 C3 C4 -179.38(10)
C12 C3 C4 C5 -2.05(18)
C2 C3 C4 C5 176.68(11)
C3 C4 C5 C6 6.61(18)
C4 C5 C6 C7 175.34(11)
C4 C5 C6 C11 -0.80(17)
C11 C6 C7 C8 4.20(18)
C5 C6 C7 C8 -171.92(11)
C6 C7 C8 C9 2.63(18)
C7 C8 C9 C10 -4.27(18)
C8 C9 C10 C11 -1.02(19)
C9 C10 C11 C6 7.58(17)
C9 C10 C11 C12 -176.25(11)
C7 C6 C11 C10 -9.05(16)
C5 C6 C11 C10 167.11(11)
C7 C6 C11 C12 174.56(10)
C5 C6 C11 C12 -9.29(16)
C4 C3 C12 C11 -8.02(16)
C2 C3 C12 C11 173.28(11)
C4 C3 C12 C13 171.29(11)
C2 C3 C12 C13 -7.41(16)
C10 C11 C12 C3 -162.58(11)
C6 C11 C12 C3 13.50(16)
C10 C11 C12 C13 18.17(18)
C6 C11 C12 C13 -165.75(10)
C3 C12 C13 C14 -164.48(11)
C11 C12 C13 C14 14.78(18)
C3 C12 C13 C18 11.24(15)
C11 C12 C13 C18 -169.50(10)
C18 C13 C14 C15 8.13(17)
C12 C13 C14 C15 -176.04(11)
C13 C14 C15 C16 -1.46(19)
C14 C15 C16 C17 -4.4(2)
C15 C16 C17 C18 3.3(2)
C16 C17 C18 C13 3.61(18)
C16 C17 C18 C1 -174.03(12)
C14 C13 C18 C17 -9.04(16)
C12 C13 C18 C17 174.96(10)
C14 C13 C18 C1 168.61(11)
C12 C13 C18 C1 -7.39(16)
C2 C1 C18 C17 176.89(11)
C19 C1 C18 C17 -1.08(17)
C2 C1 C18 C13 -0.72(16)
C19 C1 C18 C13 -178.69(10)
